data_7112825
loop_
_publ_author_name
'Huang, Kexuan'
'Zhang, Xiaowei'
'Emge, Thomas J.'
'Hou, Guohua'
'Cao, Bonan'
'Zhang, Xumu'

_publ_section_title
;
 Design and synthesis of a novel three-hindered quadrant bisphosphine
 ligand and its application in asymmetric hydrogenation
;
_journal_coden_ASTM CHCOFS
_journal_issue 45
_journal_name_full
;
 Chemical Communications (Cambridge, United Kingdom)
;
_journal_page_first 8555
_journal_page_last 8557
_journal_paper_doi 10.1039/c0cc02620d
_journal_volume 46
_journal_year 2010
_chemical_absolute_configuration rm
_chemical_formula_moiety 'C20 C40 P2 S, C H Cl3'
_chemical_formula_sum 'C21 H41 Cl3 P2 S'
_chemical_formula_weight 493.89
_space_group_IT_number 19
_symmetry_cell_setting orthorhombic
_symmetry_space_group_name_Hall 'P 2ac 2ab'
_symmetry_space_group_name_H-M 'P 21 21 21'
_atom_sites_solution_hydrogens geom
_atom_sites_solution_primary direct
_atom_sites_solution_secondary difmap
_audit_creation_method SHELXL-97
_cell_angle_alpha 90.00
_cell_angle_beta 90.00
_cell_angle_gamma 90.00
_cell_formula_units_Z 8
_cell_length_a 8.4109(5)
_cell_length_b 15.8263(10)
_cell_length_c 39.840(3)
_cell_measurement_reflns_used 9693
_cell_measurement_temperature 100(2)
_cell_measurement_theta_max 30.51
_cell_measurement_theta_min 2.74
_cell_volume 5303.2(6)
_computing_cell_refinement 'Bruker SAINT'
_computing_data_collection 'Bruker APEX2'
_computing_data_reduction 'Bruker SAINT'
_computing_molecular_graphics 'Bruker SHELXTL'
_computing_publication_material 'Bruker SHELXTL'
_computing_structure_refinement 'SHELXL-97 (Sheldrick, 2008)'
_computing_structure_solution 'SHELXS-97 (Sheldrick, 2008)'
_diffrn_ambient_temperature 100(2)
_diffrn_measured_fraction_theta_full 0.997
_diffrn_measured_fraction_theta_max 0.997
_diffrn_measurement_device_type 'Bruker APEX-II CCD'
_diffrn_measurement_method '\f and \w scans'
_diffrn_radiation_monochromator graphite
_diffrn_radiation_source 'fine-focus sealed tube'
_diffrn_radiation_type MoK\a
_diffrn_radiation_wavelength 0.71073
_diffrn_reflns_av_R_equivalents 0.0418
_diffrn_reflns_av_sigmaI/netI 0.0419
_diffrn_reflns_limit_h_max 12
_diffrn_reflns_limit_h_min -12
_diffrn_reflns_limit_k_max 22
_diffrn_reflns_limit_k_min -22
_diffrn_reflns_limit_l_max 56
_diffrn_reflns_limit_l_min -56
_diffrn_reflns_number 58982
_diffrn_reflns_theta_full 30.54
_diffrn_reflns_theta_max 30.54
_diffrn_reflns_theta_min 2.74
_exptl_absorpt_coefficient_mu 0.551
_exptl_absorpt_correction_T_max 0.947
_exptl_absorpt_correction_T_min 0.801
_exptl_absorpt_correction_type multi-scan
_exptl_absorpt_process_details 'Bruker SAINT (SADABS)'
_exptl_crystal_colour colorless
_exptl_crystal_density_diffrn 1.237
_exptl_crystal_density_method 'not measured'
_exptl_crystal_description rod
_exptl_crystal_F_000 2112
_exptl_crystal_size_max 0.42
_exptl_crystal_size_mid 0.18
_exptl_crystal_size_min 0.10
_refine_diff_density_max 0.704
_refine_diff_density_min -0.447
_refine_diff_density_rms 0.083
_refine_ls_abs_structure_details 'Flack H D (1983), Acta Cryst. A39, 876-881'
_refine_ls_abs_structure_Flack 0.09(6)
_refine_ls_extinction_method none
_refine_ls_goodness_of_fit_ref 1.006
_refine_ls_hydrogen_treatment constr
_refine_ls_matrix_type full
_refine_ls_number_parameters 577
_refine_ls_number_reflns 16069
_refine_ls_number_restraints 363
_refine_ls_restrained_S_all 1.002
_refine_ls_R_factor_all 0.0651
_refine_ls_R_factor_gt 0.0593
_refine_ls_shift/su_max 0.001
_refine_ls_shift/su_mean 0.000
_refine_ls_structure_factor_coef Fsqd
_refine_ls_weighting_details 'calc w=1/[\s^2^(Fo^2^)+(0.0520P)^2^+9.0000P] where P=(Fo^2^+2Fc^2^)/3'
_refine_ls_weighting_scheme calc
_refine_ls_wR_factor_gt 0.1296
_refine_ls_wR_factor_ref 0.1324
_reflns_number_gt 14887
_reflns_number_total 16069
_reflns_threshold_expression >2sigma(I)
_cod_duplicate_entry 7105685
_cod_data_source_file c0cc02620d.txt
_cod_data_source_block p_s_1a
_cod_depositor_comments
;
The following automatic conversions were performed:

'_symmetry_cell_setting' value 'Orthorhombic' changed to
'orthorhombic' according to
/usr/data/users/saulius/automatic-downloads/retrospective/RSC/lib/dictionaries/cif_core.dic
dictionary named 'cif_core.dic' version 2.4.2 from 2011-04-26.

Automatic conversion script
Id: cif_fix_values 2281 2013-09-26 08:29:07Z andrius 
;
_cod_original_cell_volume 5303.3(6)
_cod_original_sg_symbol_H-M P2(1)2(1)2(1)
_cod_database_code 7112825

loop_
_symmetry_equiv_pos_as_xyz
'x, y, z'
'-x+1/2, -y, z+1/2'
'-x, y+1/2, -z+1/2'
'x+1/2, -y+1/2, -z'

loop_
_atom_site_label
_atom_site_type_symbol
_atom_site_fract_x
_atom_site_fract_y
_atom_site_fract_z
_atom_site_U_iso_or_equiv
_atom_site_adp_type
_atom_site_occupancy
_atom_site_symmetry_multiplicity
_atom_site_calc_flag
_atom_site_refinement_flags
_atom_site_disorder_assembly
_atom_site_disorder_group
P1 P 1.02880(8) -0.07267(4) 0.097034(17) 0.01518(13) Uani 1 1 d . . .
P2 P 1.08977(8) 0.10737(4) 0.069447(18) 0.01538(13) Uani 1 1 d . . .
S1 S 1.25625(9) -0.08959(5) 0.088366(18) 0.02198(14) Uani 1 1 d . . .
C1 C 0.9497(3) 0.03844(16) 0.09507(7) 0.0147(5) Uani 1 1 d . . .
H1 H 0.8497 0.0348 0.0816 0.018 Uiso 1 1 calc R . .
C2 C 0.8946(3) 0.05780(17) 0.13178(7) 0.0168(5) Uani 1 1 d . . .
H2 H 0.9890 0.0785 0.1446 0.020 Uiso 1 1 calc R . .
C3 C 0.7611(3) 0.12236(18) 0.13598(8) 0.0215(5) Uani 1 1 d . . .
H3A H 0.6657 0.1030 0.1236 0.026 Uiso 1 1 calc R . .
H3B H 0.7947 0.1772 0.1264 0.026 Uiso 1 1 calc R . .
C4 C 0.7200(4) 0.1338(2) 0.17321(9) 0.0286(7) Uani 1 1 d . . .
H4A H 0.8123 0.1590 0.1849 0.034 Uiso 1 1 calc R . .
H4B H 0.6298 0.1736 0.1752 0.034 Uiso 1 1 calc R . .
C5 C 0.6760(4) 0.0507(2) 0.19028(9) 0.0289(7) Uani 1 1 d . . .
H5A H 0.6619 0.0604 0.2146 0.035 Uiso 1 1 calc R . .
H5B H 0.5739 0.0299 0.1811 0.035 Uiso 1 1 calc R . .
C6 C 0.8041(4) -0.0159(2) 0.18486(7) 0.0243(6) Uani 1 1 d . . .
H6A H 0.7679 -0.0705 0.1942 0.029 Uiso 1 1 calc R . .
H6B H 0.9021 0.0010 0.1969 0.029 Uiso 1 1 calc R . .
C7 C 0.8402(3) -0.02626(17) 0.14760(7) 0.0171(5) Uani 1 1 d . . .
H7 H 0.7404 -0.0446 0.1361 0.020 Uiso 1 1 calc R . .
C8 C 0.9695(4) -0.09156(17) 0.14019(7) 0.0196(5) Uani 1 1 d . . .
H8A H 0.9274 -0.1496 0.1429 0.023 Uiso 1 1 calc R . .
H8B H 1.0609 -0.0841 0.1556 0.023 Uiso 1 1 calc R . .
C9 C 0.9481(3) 0.17396(17) 0.04333(8) 0.0204(5) Uani 1 1 d . . .
C10 C 1.0434(5) 0.2444(2) 0.02571(9) 0.0329(7) Uani 1 1 d . . .
H10A H 1.1440 0.2212 0.0174 0.049 Uiso 1 1 calc R . .
H10B H 1.0653 0.2899 0.0417 0.049 Uiso 1 1 calc R . .
H10C H 0.9815 0.2667 0.0068 0.049 Uiso 1 1 calc R . .
C11 C 0.8018(4) 0.2134(2) 0.06001(9) 0.0277(7) Uani 1 1 d . . .
H11A H 0.8357 0.2502 0.0785 0.042 Uiso 1 1 calc R . .
H11B H 0.7331 0.1686 0.0688 0.042 Uiso 1 1 calc R . .
H11C H 0.7429 0.2468 0.0434 0.042 Uiso 1 1 calc R . .
C12 C 0.8905(4) 0.1135(2) 0.01580(8) 0.0254(6) Uani 1 1 d . . .
H12A H 0.8218 0.1441 0.0001 0.038 Uiso 1 1 calc R . .
H12B H 0.8306 0.0670 0.0260 0.038 Uiso 1 1 calc R . .
H12C H 0.9824 0.0906 0.0037 0.038 Uiso 1 1 calc R . .
C13 C 1.2093(3) 0.17625(18) 0.09930(8) 0.0196(5) Uani 1 1 d . . .
C14 C 1.1188(4) 0.2443(2) 0.11888(9) 0.0283(7) Uani 1 1 d . . .
H14A H 1.1934 0.2758 0.1331 0.042 Uiso 1 1 calc R . .
H14B H 1.0379 0.2175 0.1330 0.042 Uiso 1 1 calc R . .
H14C H 1.0674 0.2832 0.1031 0.042 Uiso 1 1 calc R . .
C15 C 1.2974(3) 0.1174(2) 0.12376(8) 0.0257(6) Uani 1 1 d . . .
H15A H 1.3652 0.1511 0.1386 0.039 Uiso 1 1 calc R . .
H15B H 1.3633 0.0776 0.1110 0.039 Uiso 1 1 calc R . .
H15C H 1.2199 0.0859 0.1372 0.039 Uiso 1 1 calc R . .
C16 C 1.3398(4) 0.2197(2) 0.07844(10) 0.0294(7) Uani 1 1 d . . .
H16A H 1.2918 0.2633 0.0642 0.044 Uiso 1 1 calc R . .
H16B H 1.3930 0.1776 0.0643 0.044 Uiso 1 1 calc R . .
H16C H 1.4176 0.2457 0.0935 0.044 Uiso 1 1 calc R . .
C17 C 0.9057(4) -0.14238(18) 0.06977(7) 0.0209(5) Uani 1 1 d . . .
C18 C 0.9476(4) -0.23471(19) 0.07889(8) 0.0274(7) Uani 1 1 d . . .
H18A H 0.8950 -0.2732 0.0631 0.041 Uiso 1 1 calc R . .
H18B H 0.9114 -0.2469 0.1018 0.041 Uiso 1 1 calc R . .
H18C H 1.0630 -0.2426 0.0776 0.041 Uiso 1 1 calc R . .
C19 C 0.7274(4) -0.12822(19) 0.07486(8) 0.0253(6) Uani 1 1 d . . .
H19A H 0.6676 -0.1673 0.0605 0.038 Uiso 1 1 calc R . .
H19B H 0.7003 -0.0699 0.0689 0.038 Uiso 1 1 calc R . .
H19C H 0.7000 -0.1384 0.0984 0.038 Uiso 1 1 calc R . .
C20 C 0.9512(5) -0.1268(2) 0.03294(7) 0.0286(7) Uani 1 1 d . . .
H20A H 1.0626 -0.1426 0.0294 0.043 Uiso 1 1 calc R . .
H20B H 0.9368 -0.0668 0.0276 0.043 Uiso 1 1 calc R . .
H20C H 0.8831 -0.1610 0.0183 0.043 Uiso 1 1 calc R . .
P3 P 0.51746(8) 0.68906(4) 0.154894(17) 0.01523(13) Uani 1 1 d . B .
S2 S 0.73065(9) 0.72600(5) 0.16848(2) 0.02303(15) Uani 1 1 d . . .
C21 C 0.4761(3) 0.57284(16) 0.15220(6) 0.0147(4) Uani 1 1 d . . .
H21 H 0.3683 0.5676 0.1626 0.018 Uiso 1 1 calc R A 1
C22 C 0.4431(3) 0.55714(16) 0.11429(7) 0.0154(5) Uani 1 1 d . B .
H22 H 0.5476 0.5478 0.1029 0.019 Uiso 1 1 calc R . .
C23 C 0.3363(4) 0.48136(19) 0.10634(7) 0.0211(6) Uani 1 1 d . . .
H23A H 0.2323 0.4886 0.1176 0.025 Uiso 1 1 calc R B .
H23B H 0.3861 0.4291 0.1151 0.025 Uiso 1 1 calc R . .
C24 C 0.3106(4) 0.4729(2) 0.06837(8) 0.0270(6) Uani 1 1 d . B .
H24A H 0.4125 0.4573 0.0576 0.032 Uiso 1 1 calc R . .
H24B H 0.2338 0.4268 0.0641 0.032 Uiso 1 1 calc R . .
C25 C 0.2482(4) 0.5546(2) 0.05239(8) 0.0283(7) Uani 1 1 d . . .
H25A H 0.2452 0.5479 0.0277 0.034 Uiso 1 1 calc R B .
H25B H 0.1383 0.5651 0.0602 0.034 Uiso 1 1 calc R . .
C26 C 0.3523(4) 0.63004(19) 0.06131(7) 0.0204(5) Uani 1 1 d . B .
H26A H 0.3041 0.6824 0.0523 0.025 Uiso 1 1 calc R . .
H26B H 0.4587 0.6232 0.0510 0.025 Uiso 1 1 calc R . .
C27 C 0.3689(3) 0.63697(17) 0.09946(7) 0.0166(5) Uani 1 1 d . . .
H27 H 0.2600 0.6434 0.1092 0.020 Uiso 1 1 calc R B .
C28 C 0.4694(4) 0.71146(17) 0.11133(7) 0.0185(5) Uani 1 1 d . B .
H28A H 0.4089 0.7649 0.1095 0.022 Uiso 1 1 calc R . .
H28B H 0.5675 0.7163 0.0977 0.022 Uiso 1 1 calc R . .
P4A P 0.6032(5) 0.5102(3) 0.18079(12) 0.0179(5) Uani 0.583(5) 1 d PDU B 1
C29A C 0.7596(8) 0.4537(4) 0.15469(18) 0.0266(13) Uani 0.583(5) 1 d PDU B 1
C30A C 0.7144(12) 0.3966(6) 0.1255(2) 0.0270(14) Uani 0.583(5) 1 d PDU B 1
H30A H 0.6481 0.3501 0.1337 0.041 Uiso 0.583(5) 1 calc PR B 1
H30B H 0.8109 0.3737 0.1151 0.041 Uiso 0.583(5) 1 calc PR B 1
H30C H 0.6549 0.4293 0.1088 0.041 Uiso 0.583(5) 1 calc PR B 1
C31A C 0.8651(8) 0.5262(5) 0.1403(2) 0.0370(15) Uani 0.583(5) 1 d PDU B 1
H31A H 0.9051 0.5611 0.1587 0.055 Uiso 0.583(5) 1 calc PR B 1
H31B H 0.8015 0.5611 0.1250 0.055 Uiso 0.583(5) 1 calc PR B 1
H31C H 0.9549 0.5018 0.1279 0.055 Uiso 0.583(5) 1 calc PR B 1
C32A C 0.8624(9) 0.4029(5) 0.1795(2) 0.0402(15) Uani 0.583(5) 1 d PDU B 1
H32A H 0.8046 0.3520 0.1865 0.060 Uiso 0.583(5) 1 calc PR B 1
H32B H 0.8859 0.4377 0.1992 0.060 Uiso 0.583(5) 1 calc PR B 1
H32C H 0.9621 0.3865 0.1685 0.060 Uiso 0.583(5) 1 calc PR B 1
C33A C 0.4676(9) 0.4270(4) 0.20102(15) 0.0228(12) Uani 0.583(5) 1 d PDU B 1
C34A C 0.4507(10) 0.3410(4) 0.1828(2) 0.0359(15) Uani 0.583(5) 1 d PDU B 1
H34A H 0.3973 0.3495 0.1612 0.054 Uiso 0.583(5) 1 calc PR B 1
H34B H 0.3878 0.3024 0.1967 0.054 Uiso 0.583(5) 1 calc PR B 1
H34C H 0.5564 0.3168 0.1790 0.054 Uiso 0.583(5) 1 calc PR B 1
C35A C 0.3018(7) 0.4625(4) 0.20675(15) 0.0307(13) Uani 0.583(5) 1 d PDU B 1
H35A H 0.3097 0.5165 0.2187 0.046 Uiso 0.583(5) 1 calc PR B 1
H35B H 0.2394 0.4226 0.2201 0.046 Uiso 0.583(5) 1 calc PR B 1
H35C H 0.2495 0.4715 0.1851 0.046 Uiso 0.583(5) 1 calc PR B 1
C36A C 0.5423(9) 0.4099(4) 0.23595(15) 0.0386(14) Uani 0.583(5) 1 d PDU B 1
H36A H 0.5636 0.4638 0.2472 0.058 Uiso 0.583(5) 1 calc PR B 1
H36B H 0.6421 0.3787 0.2332 0.058 Uiso 0.583(5) 1 calc PR B 1
H36C H 0.4684 0.3764 0.2495 0.058 Uiso 0.583(5) 1 calc PR B 1
P4B P 0.6368(7) 0.5109(5) 0.17648(18) 0.0179(5) Uani 0.417(5) 1 d PDU B 2
C29B C 0.7862(10) 0.4690(6) 0.1451(2) 0.0206(16) Uani 0.417(5) 1 d PDU B 2
C30B C 0.7334(18) 0.4043(9) 0.1191(3) 0.0270(14) Uani 0.417(5) 1 d PDU B 2
H30D H 0.6941 0.3536 0.1305 0.041 Uiso 0.417(5) 1 calc PR B 2
H30E H 0.8237 0.3893 0.1047 0.041 Uiso 0.417(5) 1 calc PR B 2
H30F H 0.6483 0.4284 0.1052 0.041 Uiso 0.417(5) 1 calc PR B 2
C31B C 0.8584(10) 0.5444(5) 0.1262(2) 0.0241(16) Uani 0.417(5) 1 d PDU B 2
H31D H 0.9004 0.5852 0.1424 0.036 Uiso 0.417(5) 1 calc PR B 2
H31E H 0.7761 0.5714 0.1125 0.036 Uiso 0.417(5) 1 calc PR B 2
H31F H 0.9446 0.5245 0.1117 0.036 Uiso 0.417(5) 1 calc PR B 2
C32B C 0.9246(11) 0.4309(6) 0.1660(2) 0.0347(18) Uani 0.417(5) 1 d PDU B 2
H32D H 0.8983 0.3727 0.1723 0.052 Uiso 0.417(5) 1 calc PR B 2
H32E H 0.9405 0.4647 0.1863 0.052 Uiso 0.417(5) 1 calc PR B 2
H32F H 1.0222 0.4312 0.1526 0.052 Uiso 0.417(5) 1 calc PR B 2
C33B C 0.5212(11) 0.4224(6) 0.1964(2) 0.0224(16) Uani 0.417(5) 1 d PDU B 2
C34B C 0.4117(12) 0.3652(6) 0.1752(2) 0.0282(17) Uani 0.417(5) 1 d PDU B 2
H34D H 0.3227 0.3986 0.1665 0.042 Uiso 0.417(5) 1 calc PR B 2
H34E H 0.3707 0.3192 0.1892 0.042 Uiso 0.417(5) 1 calc PR B 2
H34F H 0.4723 0.3415 0.1564 0.042 Uiso 0.417(5) 1 calc PR B 2
C35B C 0.4181(11) 0.4626(6) 0.2233(2) 0.0353(18) Uani 0.417(5) 1 d PDU B 2
H35D H 0.4662 0.5160 0.2305 0.053 Uiso 0.417(5) 1 calc PR B 2
H35E H 0.4097 0.4243 0.2425 0.053 Uiso 0.417(5) 1 calc PR B 2
H35F H 0.3119 0.4736 0.2142 0.053 Uiso 0.417(5) 1 calc PR B 2
C36B C 0.6423(12) 0.3656(6) 0.2154(2) 0.040(2) Uani 0.417(5) 1 d PDU B 2
H36D H 0.7044 0.3329 0.1991 0.061 Uiso 0.417(5) 1 calc PR B 2
H36E H 0.5850 0.3269 0.2303 0.061 Uiso 0.417(5) 1 calc PR B 2
H36F H 0.7140 0.4012 0.2287 0.061 Uiso 0.417(5) 1 calc PR B 2
C37 C 0.3631(4) 0.73878(18) 0.18202(7) 0.0198(5) Uani 1 1 d . . .
C38 C 0.3869(4) 0.83525(18) 0.18069(8) 0.0266(6) Uani 1 1 d . B .
H38A H 0.3699 0.8553 0.1577 0.040 Uiso 1 1 calc R . .
H38B H 0.4953 0.8492 0.1878 0.040 Uiso 1 1 calc R . .
H38C H 0.3105 0.8627 0.1957 0.040 Uiso 1 1 calc R . .
C39 C 0.1931(3) 0.7177(2) 0.17024(8) 0.0236(6) Uani 1 1 d . B .
H39A H 0.1160 0.7429 0.1857 0.035 Uiso 1 1 calc R . .
H39B H 0.1788 0.6562 0.1699 0.035 Uiso 1 1 calc R . .
H39C H 0.1763 0.7404 0.1476 0.035 Uiso 1 1 calc R . .
C40 C 0.3889(4) 0.70777(19) 0.21802(7) 0.0245(6) Uani 1 1 d . B .
H40A H 0.4941 0.7257 0.2258 0.037 Uiso 1 1 calc R . .
H40B H 0.3823 0.6460 0.2186 0.037 Uiso 1 1 calc R . .
H40C H 0.3070 0.7318 0.2327 0.037 Uiso 1 1 calc R . .
Cl1 Cl 1.00361(10) 0.46058(5) -0.01730(2) 0.03477(18) Uani 1 1 d . . .
Cl2 Cl 0.90782(13) 0.63131(6) -0.00213(3) 0.0426(2) Uani 1 1 d . . .
Cl3 Cl 0.75876(15) 0.49063(11) 0.03161(3) 0.0648(4) Uani 1 1 d . . .
C41 C 0.8430(4) 0.5260(2) -0.00630(8) 0.0288(7) Uani 1 1 d . . .
H41 H 0.7608 0.5231 -0.0244 0.035 Uiso 1 1 calc R . .
Cl4 Cl 1.00698(11) 0.58523(7) 0.24064(2) 0.0399(2) Uani 1 1 d . . .
Cl5 Cl 0.91234(15) 0.75570(8) 0.25611(3) 0.0546(3) Uani 1 1 d . . .
Cl6 Cl 0.72765(15) 0.61541(10) 0.28139(3) 0.0601(3) Uani 1 1 d . . .
C42 C 0.8436(4) 0.6528(3) 0.24793(9) 0.0328(7) Uani 1 1 d . . .
H42 H 0.7762 0.6542 0.2272 0.039 Uiso 1 1 calc R . .

loop_
_atom_site_aniso_label
_atom_site_aniso_U_11
_atom_site_aniso_U_22
_atom_site_aniso_U_33
_atom_site_aniso_U_23
_atom_site_aniso_U_13
_atom_site_aniso_U_12
P1 0.0153(3) 0.0135(3) 0.0168(3) 0.0015(2) 0.0013(2) 0.0026(2)
P2 0.0128(3) 0.0138(3) 0.0196(3) 0.0007(2) -0.0005(2) -0.0023(2)
S1 0.0172(3) 0.0225(3) 0.0262(3) 0.0043(3) 0.0042(3) 0.0079(3)
C1 0.0109(10) 0.0130(11) 0.0201(12) 0.0017(9) -0.0003(9) 0.0007(8)
C2 0.0118(11) 0.0195(12) 0.0189(12) -0.0007(9) 0.0018(9) -0.0011(9)
C3 0.0146(12) 0.0187(12) 0.0310(14) -0.0022(11) 0.0033(11) 0.0029(10)
C4 0.0222(14) 0.0273(15) 0.0364(17) -0.0075(13) 0.0107(12) 0.0018(12)
C5 0.0236(15) 0.0311(17) 0.0319(17) -0.0055(13) 0.0105(12) -0.0002(12)
C6 0.0248(14) 0.0300(15) 0.0183(13) -0.0010(11) 0.0051(11) -0.0011(12)
C7 0.0145(11) 0.0146(12) 0.0220(13) -0.0004(9) 0.0029(9) -0.0023(9)
C8 0.0230(13) 0.0165(12) 0.0192(12) 0.0012(9) 0.0012(10) 0.0017(10)
C9 0.0212(13) 0.0139(12) 0.0260(14) 0.0061(10) -0.0030(10) -0.0011(10)
C10 0.0400(19) 0.0223(15) 0.0363(18) 0.0116(13) -0.0015(14) -0.0089(14)
C11 0.0241(15) 0.0247(15) 0.0344(17) 0.0020(12) -0.0029(12) 0.0107(12)
C12 0.0268(15) 0.0250(14) 0.0245(14) 0.0025(11) -0.0088(12) 0.0038(12)
C13 0.0125(11) 0.0186(13) 0.0277(14) -0.0048(10) -0.0002(10) -0.0034(10)
C14 0.0149(13) 0.0273(15) 0.0426(19) -0.0177(13) 0.0003(12) -0.0022(11)
C15 0.0122(12) 0.0333(16) 0.0316(16) -0.0027(13) -0.0066(11) -0.0008(11)
C16 0.0170(13) 0.0256(15) 0.046(2) -0.0045(14) 0.0029(13) -0.0061(12)
C17 0.0251(14) 0.0179(12) 0.0195(12) -0.0017(10) -0.0002(11) -0.0011(11)
C18 0.0414(19) 0.0167(13) 0.0241(14) -0.0019(11) 0.0011(13) 0.0014(12)
C19 0.0231(14) 0.0192(13) 0.0337(16) -0.0010(11) -0.0061(12) -0.0060(11)
C20 0.045(2) 0.0227(14) 0.0184(13) -0.0003(11) 0.0016(12) -0.0039(13)
P3 0.0151(3) 0.0133(3) 0.0174(3) 0.0000(2) -0.0014(2) -0.0013(2)
S2 0.0179(3) 0.0226(3) 0.0286(4) 0.0034(3) -0.0053(3) -0.0081(3)
C21 0.0140(11) 0.0149(11) 0.0153(11) 0.0005(9) -0.0003(9) -0.0007(9)
C22 0.0126(11) 0.0150(11) 0.0187(12) -0.0016(9) -0.0013(9) -0.0010(9)
C23 0.0185(13) 0.0198(13) 0.0251(14) -0.0039(11) -0.0019(10) -0.0035(10)
C24 0.0300(16) 0.0265(15) 0.0246(14) -0.0116(12) -0.0036(12) -0.0060(12)
C25 0.0259(15) 0.0397(18) 0.0193(13) -0.0031(12) -0.0073(12) -0.0031(14)
C26 0.0228(13) 0.0225(13) 0.0159(12) -0.0013(10) -0.0006(10) 0.0030(11)
C27 0.0126(11) 0.0189(12) 0.0184(12) -0.0010(10) -0.0005(9) 0.0015(9)
C28 0.0196(12) 0.0175(12) 0.0184(12) 0.0027(9) -0.0011(10) -0.0003(10)
P4A 0.0167(15) 0.0160(3) 0.0212(12) -0.0031(6) -0.0047(9) 0.0072(10)
C29A 0.021(2) 0.026(2) 0.033(3) -0.011(2) -0.005(2) 0.004(2)
C30A 0.024(2) 0.028(2) 0.028(3) -0.005(2) 0.005(2) 0.0045(16)
C31A 0.021(2) 0.043(3) 0.047(3) -0.009(3) 0.005(3) 0.003(2)
C32A 0.031(3) 0.037(3) 0.052(3) -0.010(2) -0.012(2) 0.011(2)
C33A 0.025(3) 0.019(2) 0.024(2) 0.0053(18) -0.004(2) 0.001(2)
C34A 0.038(3) 0.028(3) 0.042(3) -0.002(2) -0.001(3) 0.000(2)
C35A 0.031(2) 0.028(2) 0.033(3) 0.008(2) 0.011(2) -0.003(2)
C36A 0.051(3) 0.030(3) 0.034(3) 0.011(2) -0.010(2) 0.005(2)
P4B 0.0167(15) 0.0160(3) 0.0212(12) -0.0031(6) -0.0047(9) 0.0072(10)
C29B 0.015(3) 0.026(3) 0.021(3) 0.001(2) 0.001(2) 0.007(2)
C30B 0.024(2) 0.028(2) 0.028(3) -0.005(2) 0.005(2) 0.0045(16)
C31B 0.013(3) 0.027(3) 0.032(3) -0.003(3) 0.004(3) -0.002(2)
C32B 0.030(3) 0.040(3) 0.034(3) -0.004(3) -0.007(3) 0.017(3)
C33B 0.026(3) 0.020(3) 0.022(3) 0.005(2) 0.002(2) -0.002(3)
C34B 0.030(3) 0.026(3) 0.029(3) 0.002(3) -0.001(3) -0.007(3)
C35B 0.038(3) 0.036(3) 0.032(3) 0.005(3) 0.006(3) -0.005(3)
C36B 0.046(4) 0.036(3) 0.039(4) 0.010(3) -0.003(3) 0.001(3)
C37 0.0205(13) 0.0184(12) 0.0204(13) -0.0031(10) -0.0024(10) 0.0057(10)
C38 0.0357(17) 0.0149(12) 0.0293(15) -0.0009(11) -0.0041(13) 0.0043(12)
C39 0.0191(13) 0.0264(14) 0.0252(14) -0.0028(12) -0.0009(11) 0.0033(11)
C40 0.0320(16) 0.0228(14) 0.0188(13) -0.0027(10) -0.0028(12) 0.0055(12)
Cl1 0.0230(4) 0.0291(4) 0.0522(5) -0.0037(3) -0.0048(3) 0.0034(3)
Cl2 0.0503(5) 0.0349(4) 0.0425(5) -0.0143(4) -0.0171(4) 0.0099(4)
Cl3 0.0436(6) 0.1199(11) 0.0311(5) 0.0063(6) 0.0057(4) -0.0228(7)
C41 0.0216(14) 0.0375(18) 0.0273(16) -0.0027(13) -0.0013(12) 0.0036(13)
Cl4 0.0305(4) 0.0526(5) 0.0365(4) 0.0020(4) 0.0005(3) 0.0071(4)
Cl5 0.0518(6) 0.0550(6) 0.0571(6) -0.0160(5) 0.0057(5) -0.0013(5)
Cl6 0.0465(6) 0.0957(10) 0.0381(5) 0.0118(6) 0.0182(5) -0.0044(6)
C42 0.0252(16) 0.048(2) 0.0254(16) 0.0034(14) 0.0009(12) 0.0022(15)

loop_
_atom_type_symbol
_atom_type_description
_atom_type_scat_dispersion_real
_atom_type_scat_dispersion_imag
_atom_type_scat_source
C C 0.0033 0.0016 'International Tables Vol C Tables 4.2.6.8 and 6.1.1.4'
H H 0.0000 0.0000 'International Tables Vol C Tables 4.2.6.8 and 6.1.1.4'
P P 0.1023 0.0942 'International Tables Vol C Tables 4.2.6.8 and 6.1.1.4'
S S 0.1246 0.1234 'International Tables Vol C Tables 4.2.6.8 and 6.1.1.4'
Cl Cl 0.1484 0.1585 'International Tables Vol C Tables 4.2.6.8 and 6.1.1.4'

loop_
_geom_angle_atom_site_label_1
_geom_angle_atom_site_label_2
_geom_angle_atom_site_label_3
_geom_angle
C8 P1 C17 107.57(13)
C8 P1 C1 95.52(12)
C17 P1 C1 109.43(13)
C8 P1 S1 114.35(10)
C17 P1 S1 111.01(10)
C1 P1 S1 117.70(9)
C13 P2 C9 110.85(13)
C13 P2 C1 108.70(13)
C9 P2 C1 102.91(12)
C2 C1 P1 104.41(17)
C2 C1 P2 124.93(18)
P1 C1 P2 109.83(13)
C2 C1 H1 105.4
P1 C1 H1 105.4
P2 C1 H1 105.4
C3 C2 C7 108.3(2)
C3 C2 C1 116.8(2)
C7 C2 C1 107.5(2)
C3 C2 H2 108.0
C7 C2 H2 108.0
C1 C2 H2 108.0
C2 C3 C4 110.5(2)
C2 C3 H3A 109.5
C4 C3 H3A 109.5
C2 C3 H3B 109.5
C4 C3 H3B 109.5
H3A C3 H3B 108.1
C5 C4 C3 112.6(3)
C5 C4 H4A 109.1
C3 C4 H4A 109.1
C5 C4 H4B 109.1
C3 C4 H4B 109.1
H4A C4 H4B 107.8
C6 C5 C4 111.2(3)
C6 C5 H5A 109.4
C4 C5 H5A 109.4
C6 C5 H5B 109.4
C4 C5 H5B 109.4
H5A C5 H5B 108.0
C5 C6 C7 110.7(3)
C5 C6 H6A 109.5
C7 C6 H6A 109.5
C5 C6 H6B 109.5
C7 C6 H6B 109.5
H6A C6 H6B 108.1
C6 C7 C8 113.8(2)
C6 C7 C2 111.4(2)
C8 C7 C2 107.1(2)
C6 C7 H7 108.2
C8 C7 H7 108.2
C2 C7 H7 108.2
C7 C8 P1 105.49(19)
C7 C8 H8A 110.6
P1 C8 H8A 110.6
C7 C8 H8B 110.6
P1 C8 H8B 110.6
H8A C8 H8B 108.8
C11 C9 C12 108.1(3)
C11 C9 C10 108.7(3)
C12 C9 C10 106.8(3)
C11 C9 P2 119.5(2)
C12 C9 P2 104.06(19)
C10 C9 P2 108.9(2)
C9 C10 H10A 109.5
C9 C10 H10B 109.5
H10A C10 H10B 109.5
C9 C10 H10C 109.5
H10A C10 H10C 109.5
H10B C10 H10C 109.5
C9 C11 H11A 109.5
C9 C11 H11B 109.5
H11A C11 H11B 109.5
C9 C11 H11C 109.5
H11A C11 H11C 109.5
H11B C11 H11C 109.5
C9 C12 H12A 109.5
C9 C12 H12B 109.5
H12A C12 H12B 109.5
C9 C12 H12C 109.5
H12A C12 H12C 109.5
H12B C12 H12C 109.5
C14 C13 C16 108.4(2)
C14 C13 C15 110.0(3)
C16 C13 C15 105.6(2)
C14 C13 P2 117.3(2)
C16 C13 P2 107.2(2)
C15 C13 P2 107.68(19)
C13 C14 H14A 109.5
C13 C14 H14B 109.5
H14A C14 H14B 109.5
C13 C14 H14C 109.5
H14A C14 H14C 109.5
H14B C14 H14C 109.5
C13 C15 H15A 109.5
C13 C15 H15B 109.5
H15A C15 H15B 109.5
C13 C15 H15C 109.5
H15A C15 H15C 109.5
H15B C15 H15C 109.5
C13 C16 H16A 109.5
C13 C16 H16B 109.5
H16A C16 H16B 109.5
C13 C16 H16C 109.5
H16A C16 H16C 109.5
H16B C16 H16C 109.5
C19 C17 C20 110.3(3)
C19 C17 C18 109.3(3)
C20 C17 C18 108.6(2)
C19 C17 P1 112.4(2)
C20 C17 P1 108.9(2)
C18 C17 P1 107.2(2)
C17 C18 H18A 109.5
C17 C18 H18B 109.5
H18A C18 H18B 109.5
C17 C18 H18C 109.5
H18A C18 H18C 109.5
H18B C18 H18C 109.5
C17 C19 H19A 109.5
C17 C19 H19B 109.5
H19A C19 H19B 109.5
C17 C19 H19C 109.5
H19A C19 H19C 109.5
H19B C19 H19C 109.5
C17 C20 H20A 109.5
C17 C20 H20B 109.5
H20A C20 H20B 109.5
C17 C20 H20C 109.5
H20A C20 H20C 109.5
H20B C20 H20C 109.5
C28 P3 C37 108.45(13)
C28 P3 C21 95.47(12)
C37 P3 C21 108.55(13)
C28 P3 S2 114.13(10)
C37 P3 S2 110.54(10)
C21 P3 S2 118.52(9)
C22 C21 P4A 128.0(2)
C22 C21 P3 104.20(17)
P4A C21 P3 112.5(2)
C22 C21 P4B 122.0(3)
P4A C21 P4B 9.8(2)
P3 C21 P4B 109.9(3)
C22 C21 H21 103.0
P4A C21 H21 103.0
P3 C21 H21 103.0
P4B C21 H21 112.7
C27 C22 C23 109.1(2)
C27 C22 C21 108.4(2)
C23 C22 C21 115.5(2)
C27 C22 H22 107.8
C23 C22 H22 107.8
C21 C22 H22 107.8
C22 C23 C24 110.8(2)
C22 C23 H23A 109.5
C24 C23 H23A 109.5
C22 C23 H23B 109.5
C24 C23 H23B 109.5
H23A C23 H23B 108.1
C25 C24 C23 112.6(2)
C25 C24 H24A 109.1
C23 C24 H24A 109.1
C25 C24 H24B 109.1
C23 C24 H24B 109.1
H24A C24 H24B 107.8
C26 C25 C24 111.6(3)
C26 C25 H25A 109.3
C24 C25 H25A 109.3
C26 C25 H25B 109.3
C24 C25 H25B 109.3
H25A C25 H25B 108.0
C25 C26 C27 109.9(2)
C25 C26 H26A 109.7
C27 C26 H26A 109.7
C25 C26 H26B 109.7
C27 C26 H26B 109.7
H26A C26 H26B 108.2
C28 C27 C22 107.0(2)
C28 C27 C26 114.5(2)
C22 C27 C26 111.2(2)
C28 C27 H27 108.0
C22 C27 H27 108.0
C26 C27 H27 108.0
C27 C28 P3 105.59(18)
C27 C28 H28A 110.6
P3 C28 H28A 110.6
C27 C28 H28B 110.6
P3 C28 H28B 110.6
H28A C28 H28B 108.8
C21 P4A C29A 108.4(3)
C21 P4A C33A 106.5(3)
C29A P4A C33A 108.6(4)
C30A C29A C32A 108.7(6)
C30A C29A C31A 107.2(6)
C32A C29A C31A 107.6(6)
C30A C29A P4A 121.6(6)
C32A C29A P4A 106.5(5)
C31A C29A P4A 104.5(4)
C35A C33A C34A 108.2(6)
C35A C33A C36A 107.5(5)
C34A C33A C36A 107.8(5)
C35A C33A P4A 110.7(4)
C34A C33A P4A 117.4(5)
C36A C33A P4A 104.8(5)
C33A C35A H35A 109.5
C33A C35A H35B 109.5
H35A C35A H35B 109.5
C33A C35A H35C 109.5
H35A C35A H35C 109.5
H35B C35A H35C 109.5
C33A C36A H36A 109.5
C33A C36A H36B 109.5
H36A C36A H36B 109.5
C33A C36A H36C 109.5
H36A C36A H36C 109.5
H36B C36A H36C 109.5
C33B P4B C29B 111.2(5)
C33B P4B C21 103.2(4)
C29B P4B C21 108.1(4)
C30B C29B C31B 107.7(8)
C30B C29B C32B 108.8(8)
C31B C29B C32B 105.5(7)
C30B C29B P4B 119.5(8)
C31B C29B P4B 108.3(6)
C32B C29B P4B 106.2(6)
C29B C30B H30D 109.5
C29B C30B H30E 109.5
H30D C30B H30E 109.5
C29B C30B H30F 109.5
H30D C30B H30F 109.5
H30E C30B H30F 109.5
C29B C31B H31D 109.5
C29B C31B H31E 109.5
H31D C31B H31E 109.5
C29B C31B H31F 109.5
H31D C31B H31F 109.5
H31E C31B H31F 109.5
C29B C32B H32D 109.5
C29B C32B H32E 109.5
H32D C32B H32E 109.5
C29B C32B H32F 109.5
H32D C32B H32F 109.5
H32E C32B H32F 109.5
C35B C33B C34B 107.0(8)
C35B C33B C36B 105.9(7)
C34B C33B C36B 108.5(8)
C35B C33B P4B 106.4(6)
C34B C33B P4B 120.8(6)
C36B C33B P4B 107.3(6)
C33B C34B H34D 109.5
C33B C34B H34E 109.5
H34D C34B H34E 109.5
C33B C34B H34F 109.5
H34D C34B H34F 109.5
H34E C34B H34F 109.5
C33B C35B H35D 109.5
C33B C35B H35E 109.5
H35D C35B H35E 109.5
C33B C35B H35F 109.5
H35D C35B H35F 109.5
H35E C35B H35F 109.5
C33B C36B H36D 109.5
C33B C36B H36E 109.5
H36D C36B H36E 109.5
C33B C36B H36F 109.5
H36D C36B H36F 109.5
H36E C36B H36F 109.5
C40 C37 C38 109.3(2)
C40 C37 C39 110.3(3)
C38 C37 C39 109.0(2)
C40 C37 P3 108.0(2)
C38 C37 P3 107.9(2)
C39 C37 P3 112.22(19)
C37 C38 H38A 109.5
C37 C38 H38B 109.5
H38A C38 H38B 109.5
C37 C38 H38C 109.5
H38A C38 H38C 109.5
H38B C38 H38C 109.5
C37 C39 H39A 109.5
C37 C39 H39B 109.5
H39A C39 H39B 109.5
C37 C39 H39C 109.5
H39A C39 H39C 109.5
H39B C39 H39C 109.5
C37 C40 H40A 109.5
C37 C40 H40B 109.5
H40A C40 H40B 109.5
C37 C40 H40C 109.5
H40A C40 H40C 109.5
H40B C40 H40C 109.5
Cl1 C41 Cl3 109.7(2)
Cl1 C41 Cl2 110.07(18)
Cl3 C41 Cl2 110.14(19)
Cl1 C41 H41 109.0
Cl3 C41 H41 109.0
Cl2 C41 H41 109.0
Cl6 C42 Cl5 110.7(2)
Cl6 C42 Cl4 110.7(2)
Cl5 C42 Cl4 109.6(2)
Cl6 C42 H42 108.6
Cl5 C42 H42 108.6
Cl4 C42 H42 108.6

loop_
_geom_bond_atom_site_label_1
_geom_bond_atom_site_label_2
_geom_bond_distance
P1 C8 1.815(3)
P1 C17 1.863(3)
P1 C1 1.882(3)
P1 S1 1.9623(10)
P2 C13 1.901(3)
P2 C9 1.901(3)
P2 C1 1.903(3)
C1 C2 1.565(4)
C1 H1 1.0000
C2 C3 1.527(4)
C2 C7 1.542(4)
C2 H2 1.0000
C3 C4 1.534(4)
C3 H3A 0.9900
C3 H3B 0.9900
C4 C5 1.526(5)
C4 H4A 0.9900
C4 H4B 0.9900
C5 C6 1.522(4)
C5 H5A 0.9900
C5 H5B 0.9900
C6 C7 1.524(4)
C6 H6A 0.9900
C6 H6B 0.9900
C7 C8 1.529(4)
C7 H7 1.0000
C8 H8A 0.9900
C8 H8B 0.9900
C9 C11 1.532(4)
C9 C12 1.534(4)
C9 C10 1.542(4)
C10 H10A 0.9800
C10 H10B 0.9800
C10 H10C 0.9800
C11 H11A 0.9800
C11 H11B 0.9800
C11 H11C 0.9800
C12 H12A 0.9800
C12 H12B 0.9800
C12 H12C 0.9800
C13 C14 1.532(4)
C13 C16 1.539(4)
C13 C15 1.539(4)
C14 H14A 0.9800
C14 H14B 0.9800
C14 H14C 0.9800
C15 H15A 0.9800
C15 H15B 0.9800
C15 H15C 0.9800
C16 H16A 0.9800
C16 H16B 0.9800
C16 H16C 0.9800
C17 C19 1.530(4)
C17 C20 1.537(4)
C17 C18 1.547(4)
C18 H18A 0.9800
C18 H18B 0.9800
C18 H18C 0.9800
C19 H19A 0.9800
C19 H19B 0.9800
C19 H19C 0.9800
C20 H20A 0.9800
C20 H20B 0.9800
C20 H20C 0.9800
P3 C28 1.817(3)
P3 C37 1.864(3)
P3 C21 1.875(3)
P3 S2 1.9622(10)
C21 C22 1.556(4)
C21 P4A 1.850(6)
C21 P4B 1.930(8)
C21 H21 1.0000
C22 C27 1.528(4)
C22 C23 1.532(4)
C22 H22 1.0000
C23 C24 1.534(4)
C23 H23A 0.9900
C23 H23B 0.9900
C24 C25 1.533(5)
C24 H24A 0.9900
C24 H24B 0.9900
C25 C26 1.523(4)
C25 H25A 0.9900
C25 H25B 0.9900
C26 C27 1.530(4)
C26 H26A 0.9900
C26 H26B 0.9900
C27 C28 1.526(4)
C27 H27 1.0000
C28 H28A 0.9900
C28 H28B 0.9900
P4A C29A 1.901(7)
P4A C33A 1.919(7)
C29A C30A 1.523(8)
C29A C32A 1.540(9)
C29A C31A 1.560(10)
C30A H30A 0.9800
C30A H30B 0.9800
C30A H30C 0.9800
C31A H31A 0.9800
C31A H31B 0.9800
C31A H31C 0.9800
C32A H32A 0.9800
C32A H32B 0.9800
C32A H32C 0.9800
C33A C35A 1.521(9)
C33A C34A 1.548(8)
C33A C36A 1.550(8)
C34A H34A 0.9800
C34A H34B 0.9800
C34A H34C 0.9800
C35A H35A 0.9800
C35A H35B 0.9800
C35A H35C 0.9800
C36A H36A 0.9800
C36A H36B 0.9800
C36A H36C 0.9800
P4B C33B 1.881(9)
P4B C29B 1.893(9)
C29B C30B 1.523(11)
C29B C31B 1.535(11)
C29B C32B 1.553(10)
C30B H30D 0.9800
C30B H30E 0.9800
C30B H30F 0.9800
C31B H31D 0.9800
C31B H31E 0.9800
C31B H31F 0.9800
C32B H32D 0.9800
C32B H32E 0.9800
C32B H32F 0.9800
C33B C35B 1.517(11)
C33B C34B 1.544(10)
C33B C36B 1.555(11)
C34B H34D 0.9800
C34B H34E 0.9800
C34B H34F 0.9800
C35B H35D 0.9800
C35B H35E 0.9800
C35B H35F 0.9800
C36B H36D 0.9800
C36B H36E 0.9800
C36B H36F 0.9800
C37 C40 1.531(4)
C37 C38 1.541(4)
C37 C39 1.541(4)
C38 H38A 0.9800
C38 H38B 0.9800
C38 H38C 0.9800
C39 H39A 0.9800
C39 H39B 0.9800
C39 H39C 0.9800
C40 H40A 0.9800
C40 H40B 0.9800
C40 H40C 0.9800
Cl1 C41 1.757(3)
Cl2 C41 1.762(4)
Cl3 C41 1.760(4)
C41 H41 1.0000
Cl4 C42 1.766(4)
Cl5 C42 1.759(4)
Cl6 C42 1.754(4)
C42 H42 1.0000

loop_
_geom_hbond_atom_site_label_D
_geom_hbond_atom_site_label_H
_geom_hbond_atom_site_label_A
_geom_hbond_distance_DH
_geom_hbond_distance_HA
_geom_hbond_distance_DA
_geom_hbond_angle_DHA
_geom_hbond_site_symmetry_A
C12 H12B Cl1 0.98 2.81 3.459(3) 124.7 4_455
C18 H18A Cl2 0.98 3.01 3.876(3) 148.1 1_545
C12 H12C Cl3 0.98 3.01 3.984(4) 176.3 4
C35A H35A Cl4 0.98 2.90 3.427(6) 114.4 1_455
C32B H32E Cl4 0.98 2.94 3.911(9) 171.6 .
C6 H6B Cl4 0.99 2.93 3.727(3) 138.8 3_745
C35A H35B Cl5 0.98 3.08 4.019(6) 160.4 3_645
C36A H36A Cl6 0.98 3.09 4.036(7) 163.9 .

loop_
_geom_torsion_atom_site_label_1
_geom_torsion_atom_site_label_2
_geom_torsion_atom_site_label_3
_geom_torsion_atom_site_label_4
_geom_torsion
C8 P1 C1 C2 6.10(19)
C17 P1 C1 C2 116.94(18)
S1 P1 C1 C2 -115.14(15)
C8 P1 C1 P2 142.24(15)
C17 P1 C1 P2 -106.92(15)
S1 P1 C1 P2 21.01(16)
C13 P2 C1 C2 21.2(2)
C9 P2 C1 C2 -96.4(2)
C13 P2 C1 P1 -103.91(15)
C9 P2 C1 P1 138.50(14)
P1 C1 C2 C3 -152.7(2)
P2 C1 C2 C3 79.9(3)
P1 C1 C2 C7 -30.8(2)
P2 C1 C2 C7 -158.14(19)
C7 C2 C3 C4 58.0(3)
C1 C2 C3 C4 179.5(2)
C2 C3 C4 C5 -55.9(3)
C3 C4 C5 C6 53.1(4)
C4 C5 C6 C7 -53.6(4)
C5 C6 C7 C8 179.3(2)
C5 C6 C7 C2 58.3(3)
C3 C2 C7 C6 -60.2(3)
C1 C2 C7 C6 172.8(2)
C3 C2 C7 C8 174.9(2)
C1 C2 C7 C8 47.8(3)
C6 C7 C8 P1 -165.0(2)
C2 C7 C8 P1 -41.6(2)
C17 P1 C8 C7 -92.3(2)
C1 P1 C8 C7 20.1(2)
S1 P1 C8 C7 143.90(16)
C13 P2 C9 C11 -71.7(3)
C1 P2 C9 C11 44.4(3)
C13 P2 C9 C12 167.65(19)
C1 P2 C9 C12 -76.3(2)
C13 P2 C9 C10 54.0(3)
C1 P2 C9 C10 170.0(2)
C9 P2 C13 C14 45.1(3)
C1 P2 C13 C14 -67.3(3)
C9 P2 C13 C16 -77.0(2)
C1 P2 C13 C16 170.61(19)
C9 P2 C13 C15 169.82(19)
C1 P2 C13 C15 57.4(2)
C8 P1 C17 C19 56.5(2)
C1 P1 C17 C19 -46.1(2)
S1 P1 C17 C19 -177.66(18)
C8 P1 C17 C20 179.1(2)
C1 P1 C17 C20 76.4(2)
S1 P1 C17 C20 -55.1(2)
C8 P1 C17 C18 -63.6(2)
C1 P1 C17 C18 -166.2(2)
S1 P1 C17 C18 62.2(2)
C28 P3 C21 C22 6.19(19)
C37 P3 C21 C22 117.76(18)
S2 P3 C21 C22 -115.11(15)
C28 P3 C21 P4A 148.59(19)
C37 P3 C21 P4A -99.84(19)
S2 P3 C21 P4A 27.3(2)
C28 P3 C21 P4B 138.5(2)
C37 P3 C21 P4B -109.9(2)
S2 P3 C21 P4B 17.2(2)
P4A C21 C22 C27 -165.1(3)
P3 C21 C22 C27 -30.7(2)
P4B C21 C22 C27 -155.6(3)
P4A C21 C22 C23 72.1(3)
P3 C21 C22 C23 -153.5(2)
P4B C21 C22 C23 81.6(3)
C27 C22 C23 C24 56.8(3)
C21 C22 C23 C24 179.3(2)
C22 C23 C24 C25 -53.8(3)
C23 C24 C25 C26 52.7(4)
C24 C25 C26 C27 -54.5(3)
C23 C22 C27 C28 173.8(2)
C21 C22 C27 C28 47.2(3)
C23 C22 C27 C26 -60.5(3)
C21 C22 C27 C26 172.9(2)
C25 C26 C27 C28 -179.2(2)
C25 C26 C27 C22 59.4(3)
C22 C27 C28 P3 -40.5(2)
C26 C27 C28 P3 -164.2(2)
C37 P3 C28 C27 -92.2(2)
C21 P3 C28 C27 19.5(2)
S2 P3 C28 C27 144.10(15)
C22 C21 P4A C29A 25.3(4)
P3 C21 P4A C29A -106.1(3)
P4B C21 P4A C29A -30(2)
C22 C21 P4A C33A -91.3(3)
P3 C21 P4A C33A 137.3(3)
P4B C21 P4A C33A -147(2)
C21 P4A C29A C30A -55.1(7)
C33A P4A C29A C30A 60.2(7)
C21 P4A C29A C32A 179.8(4)
C33A P4A C29A C32A -65.0(5)
C21 P4A C29A C31A 66.2(5)
C33A P4A C29A C31A -178.6(5)
C21 P4A C33A C35A -34.9(5)
C29A P4A C33A C35A -151.4(5)
C21 P4A C33A C34A 89.9(6)
C29A P4A C33A C34A -26.6(7)
C21 P4A C33A C36A -150.6(4)
C29A P4A C33A C36A 93.0(5)
C22 C21 P4B C33B -95.4(4)
P4A C21 P4B C33B 35(2)
P3 C21 P4B C33B 142.3(4)
C22 C21 P4B C29B 22.4(5)
P4A C21 P4B C29B 152(3)
P3 C21 P4B C29B -99.8(4)
C33B P4B C29B C30B 48.2(10)
C21 P4B C29B C30B -64.4(9)
C33B P4B C29B C31B 171.9(6)
C21 P4B C29B C31B 59.3(7)
C33B P4B C29B C32B -75.2(8)
C21 P4B C29B C32B 172.2(6)
C29B P4B C33B C35B 174.6(6)
C21 P4B C33B C35B -69.7(7)
C29B P4B C33B C34B -63.5(9)
C21 P4B C33B C34B 52.3(9)
C29B P4B C33B C36B 61.6(8)
C21 P4B C33B C36B 177.3(6)
C28 P3 C37 C40 170.9(2)
C21 P3 C37 C40 68.3(2)
S2 P3 C37 C40 -63.2(2)
C28 P3 C37 C38 -70.9(2)
C21 P3 C37 C38 -173.53(19)
S2 P3 C37 C38 54.9(2)
C28 P3 C37 C39 49.1(2)
C21 P3 C37 C39 -53.5(2)
S2 P3 C37 C39 174.96(19)
